data_4024269
loop_
_publ_author_name
'Ying Cheng'
'Yang-Guang Ma'
'Xiao-Rong Wang'
'Jun-Ming Mo'

_publ_section_title
;
An Unprecedented Chemospecific and Stereoselective Tandem Nucleophilic
Addition/Cycloaddition Reaction of Nucleophilic Carbenes with Ketenimines
;
_journal_name_full 'Journal of Organic Chemistry'
_journal_page_first 850
_journal_page_last 855
_journal_paper_doi 10.1021/jo802289s
_journal_volume 74
_journal_year 2009
_chemical_formula_moiety 'C31 H31 N3 O4 S'
_chemical_formula_sum 'C31 H31 N3 O4 S'
_chemical_formula_weight 541.65
_chemical_name_systematic
; 
 ? 
;
_space_group_IT_number 2
_symmetry_cell_setting triclinic
_symmetry_space_group_name_Hall '-P 1'
_symmetry_space_group_name_H-M 'P -1'
_atom_sites_solution_hydrogens geom
_atom_sites_solution_primary direct
_atom_sites_solution_secondary difmap
_audit_creation_method SHELXL-97
_cell_angle_alpha 101.292(2)
_cell_angle_beta 93.471(3)
_cell_angle_gamma 112.752(4)
_cell_formula_units_Z 2
_cell_length_a 9.3477(12)
_cell_length_b 10.1370(14)
_cell_length_c 16.035(2)
_cell_measurement_reflns_used 4106
_cell_measurement_temperature 113(2)
_cell_measurement_theta_max 28.7
_cell_measurement_theta_min 2.2
_cell_volume 1358.4(3)
_computing_cell_refinement CrystalClear
_computing_data_collection CrystalClear
_computing_data_reduction CrystalClear
_computing_publication_material 'CrystalStructure 3.7.0'
_computing_structure_refinement 'SHELXL-97 (Sheldrick, 1997)'
_computing_structure_solution 'SHELXS-97 (Sheldrick, 1990)'
_diffrn_ambient_temperature 113(2)
_diffrn_detector_area_resol_mean 7.31
_diffrn_measured_fraction_theta_full 0.995
_diffrn_measured_fraction_theta_max 0.995
_diffrn_measurement_device_type 'Rigaku Saturn'
_diffrn_measurement_method \w
_diffrn_radiation_monochromator confocal
_diffrn_radiation_source 'rotating anode'
_diffrn_radiation_type MoK\a
_diffrn_radiation_wavelength 0.71070
_diffrn_reflns_av_R_equivalents 0.0314
_diffrn_reflns_av_sigmaI/netI 0.0429
_diffrn_reflns_limit_h_max 12
_diffrn_reflns_limit_h_min -12
_diffrn_reflns_limit_k_max 13
_diffrn_reflns_limit_k_min -13
_diffrn_reflns_limit_l_max 21
_diffrn_reflns_limit_l_min -21
_diffrn_reflns_number 16383
_diffrn_reflns_theta_full 27.85
_diffrn_reflns_theta_max 27.85
_diffrn_reflns_theta_min 2.24
_diffrn_standards_decay_% 0
_diffrn_standards_interval_count 0
_diffrn_standards_interval_time 0
_diffrn_standards_number 0
_exptl_absorpt_coefficient_mu 0.161
_exptl_absorpt_correction_T_max 0.9746
_exptl_absorpt_correction_T_min 0.9501
_exptl_absorpt_correction_type multi-scan
_exptl_absorpt_process_details crystalclear
_exptl_crystal_colour colorless
_exptl_crystal_density_diffrn 1.324
_exptl_crystal_density_method 'not measured'
_exptl_crystal_description block
_exptl_crystal_F_000 572
_exptl_crystal_size_max 0.32
_exptl_crystal_size_mid 0.26
_exptl_crystal_size_min 0.16
_refine_diff_density_max 0.280
_refine_diff_density_min -0.292
_refine_diff_density_rms 0.051
_refine_ls_extinction_method none
_refine_ls_goodness_of_fit_ref 1.065
_refine_ls_hydrogen_treatment constr
_refine_ls_matrix_type full
_refine_ls_number_parameters 357
_refine_ls_number_reflns 6430
_refine_ls_number_restraints 0
_refine_ls_restrained_S_all 1.065
_refine_ls_R_factor_all 0.0500
_refine_ls_R_factor_gt 0.0392
_refine_ls_shift/su_max 0.001
_refine_ls_shift/su_mean 0.000
_refine_ls_structure_factor_coef Fsqd
_refine_ls_weighting_details 'calc w=1/[\s^2^(Fo^2^)+(0.0565P)^2^+0.0000P] where P=(Fo^2^+2Fc^2^)/3'
_refine_ls_weighting_scheme calc
_refine_ls_wR_factor_gt 0.0949
_refine_ls_wR_factor_ref 0.1003
_reflns_number_gt 5175
_reflns_number_total 6430
_reflns_threshold_expression >2sigma(I)
_cod_data_source_file jo802289s_si_002.cif
_cod_data_source_block shelxl
_cod_database_code 4024269

loop_
_symmetry_equiv_pos_as_xyz
'x, y, z'
'-x, -y, -z'

loop_
_atom_site_label
_atom_site_type_symbol
_atom_site_fract_x
_atom_site_fract_y
_atom_site_fract_z
_atom_site_U_iso_or_equiv
_atom_site_adp_type
_atom_site_occupancy
_atom_site_symmetry_multiplicity
_atom_site_calc_flag
_atom_site_refinement_flags
_atom_site_disorder_assembly
_atom_site_disorder_group
S1 S 0.53324(4) 0.61184(3) 0.21917(2) 0.01743(9) Uani 1 1 d . . .
O1 O 0.17575(11) 0.55493(10) 0.33045(6) 0.0234(2) Uani 1 1 d . . .
O2 O 0.42226(11) 0.70384(10) 0.39458(6) 0.0202(2) Uani 1 1 d . . .
O3 O 0.66372(11) 0.74027(11) 0.03938(6) 0.0265(2) Uani 1 1 d . . .
O4 O 0.43865(10) 0.74526(10) 0.07765(6) 0.0180(2) Uani 1 1 d . . .
N1 N 0.70812(13) 0.86146(12) 0.33059(7) 0.0164(2) Uani 1 1 d . . .
N2 N 0.48629(12) 0.98039(11) 0.23064(7) 0.0147(2) Uani 1 1 d . . .
N3 N 0.67931(13) 1.14645(12) 0.17490(7) 0.0172(2) Uani 1 1 d . . .
C1 C 0.59429(15) 0.81270(13) 0.25304(8) 0.0144(3) Uani 1 1 d . . .
C2 C 0.75184(15) 0.75596(14) 0.35308(8) 0.0167(3) Uani 1 1 d . . .
C3 C 0.67351(15) 0.61458(15) 0.29834(9) 0.0175(3) Uani 1 1 d . . .
C4 C 0.70505(16) 0.49681(15) 0.31011(9) 0.0212(3) Uani 1 1 d . . .
H4 H 0.6515 0.4024 0.2720 0.025 Uiso 1 1 calc R . .
C5 C 0.81713(17) 0.51869(17) 0.37907(10) 0.0258(3) Uani 1 1 d . . .
H5 H 0.8412 0.4392 0.3879 0.031 Uiso 1 1 calc R . .
C6 C 0.89286(17) 0.65661(17) 0.43439(10) 0.0258(3) Uani 1 1 d . . .
H6 H 0.9676 0.6701 0.4816 0.031 Uiso 1 1 calc R . .
C7 C 0.86212(15) 0.77629(15) 0.42245(9) 0.0210(3) Uani 1 1 d . . .
H7 H 0.9154 0.8703 0.4610 0.025 Uiso 1 1 calc R . .
C8 C 0.77091(16) 1.01321(15) 0.38193(9) 0.0202(3) Uani 1 1 d . . .
H8A H 0.7497 1.0757 0.3469 0.024 Uiso 1 1 calc R . .
H8B H 0.8862 1.0490 0.3962 0.024 Uiso 1 1 calc R . .
C9 C 0.70245(17) 1.03139(17) 0.46505(9) 0.0278(3) Uani 1 1 d . . .
H9A H 0.5884 0.9971 0.4516 0.042 Uiso 1 1 calc R . .
H9B H 0.7481 1.1355 0.4956 0.042 Uiso 1 1 calc R . .
H9C H 0.7268 0.9733 0.5014 0.042 Uiso 1 1 calc R . .
C10 C 0.45243(15) 0.85363(13) 0.26210(8) 0.0140(3) Uani 1 1 d . . .
C11 C 0.31236(15) 0.77509(14) 0.28430(8) 0.0156(3) Uani 1 1 d . . .
C12 C 0.29479(15) 0.66344(14) 0.33544(8) 0.0164(3) Uani 1 1 d . . .
C13 C 0.16019(15) 0.78799(15) 0.26038(9) 0.0208(3) Uani 1 1 d . . .
H13A H 0.1424 0.8534 0.3084 0.031 Uiso 1 1 calc R . .
H13B H 0.0733 0.6903 0.2479 0.031 Uiso 1 1 calc R . .
H13C H 0.1662 0.8286 0.2094 0.031 Uiso 1 1 calc R . .
C14 C 0.41566(19) 0.60031(16) 0.44646(9) 0.0267(3) Uani 1 1 d . . .
H14A H 0.3182 0.5735 0.4714 0.040 Uiso 1 1 calc R . .
H14B H 0.5056 0.6457 0.4927 0.040 Uiso 1 1 calc R . .
H14C H 0.4187 0.5117 0.4104 0.040 Uiso 1 1 calc R . .
C15 C 0.40607(14) 1.07646(13) 0.24678(8) 0.0149(3) Uani 1 1 d . . .
C16 C 0.37619(16) 1.11965(14) 0.32895(9) 0.0187(3) Uani 1 1 d . . .
H16 H 0.4139 1.0910 0.3757 0.022 Uiso 1 1 calc R . .
C17 C 0.29016(16) 1.20562(15) 0.34238(9) 0.0233(3) Uani 1 1 d . . .
H17 H 0.2665 1.2331 0.3982 0.028 Uiso 1 1 calc R . .
C18 C 0.23871(17) 1.25143(15) 0.27488(10) 0.0268(3) Uani 1 1 d . . .
H18 H 0.1802 1.3101 0.2844 0.032 Uiso 1 1 calc R . .
C19 C 0.27330(17) 1.21090(15) 0.19314(10) 0.0251(3) Uani 1 1 d . . .
H19 H 0.2396 1.2432 0.1469 0.030 Uiso 1 1 calc R . .
C20 C 0.35662(15) 1.12368(14) 0.17883(9) 0.0193(3) Uani 1 1 d . . .
H20 H 0.3800 1.0961 0.1229 0.023 Uiso 1 1 calc R . .
C21 C 0.67063(15) 0.89060(14) 0.17882(8) 0.0152(3) Uani 1 1 d . . .
C22 C 0.59355(15) 0.78396(14) 0.09048(8) 0.0167(3) Uani 1 1 d . . .
C23 C 0.35615(17) 0.63554(15) -0.00235(9) 0.0231(3) Uani 1 1 d . . .
H23A H 0.3986 0.6736 -0.0513 0.035 Uiso 1 1 calc R . .
H23B H 0.2441 0.6146 -0.0074 0.035 Uiso 1 1 calc R . .
H23C H 0.3704 0.5448 -0.0020 0.035 Uiso 1 1 calc R . .
C24 C 0.84793(15) 0.93373(15) 0.18803(9) 0.0208(3) Uani 1 1 d . . .
H24A H 0.8868 0.9630 0.1362 0.031 Uiso 1 1 calc R . .
H24B H 0.8701 0.8495 0.1955 0.031 Uiso 1 1 calc R . .
H24C H 0.9004 1.0163 0.2382 0.031 Uiso 1 1 calc R . .
C25 C 0.62011(15) 1.01893(14) 0.18990(8) 0.0146(3) Uani 1 1 d . . .
C26 C 0.80195(15) 1.19228(14) 0.12540(8) 0.0161(3) Uani 1 1 d . . .
C27 C 0.79303(17) 1.11249(15) 0.04261(9) 0.0217(3) Uani 1 1 d . . .
H27 H 0.7074 1.0200 0.0201 0.026 Uiso 1 1 calc R . .
C28 C 0.90828(17) 1.16706(15) -0.00723(9) 0.0230(3) Uani 1 1 d . . .
H28 H 0.9020 1.1113 -0.0634 0.028 Uiso 1 1 calc R . .
C29 C 1.03271(16) 1.30287(16) 0.02465(9) 0.0228(3) Uani 1 1 d . . .
H29 H 1.1116 1.3405 -0.0095 0.027 Uiso 1 1 calc R . .
C30 C 1.04114(15) 1.38352(15) 0.10694(9) 0.0211(3) Uani 1 1 d . . .
H30 H 1.1263 1.4765 0.1290 0.025 Uiso 1 1 calc R . .
C31 C 0.92612(15) 1.32939(14) 0.15727(8) 0.0178(3) Uani 1 1 d . . .
H31 H 0.9321 1.3857 0.2132 0.021 Uiso 1 1 calc R . .

loop_
_atom_site_aniso_label
_atom_site_aniso_U_11
_atom_site_aniso_U_22
_atom_site_aniso_U_33
_atom_site_aniso_U_23
_atom_site_aniso_U_13
_atom_site_aniso_U_12
S1 0.01897(17) 0.01315(17) 0.01956(17) 0.00230(12) 0.00042(13) 0.00701(13)
O1 0.0194(5) 0.0174(5) 0.0328(6) 0.0104(4) 0.0060(4) 0.0044(4)
O2 0.0234(5) 0.0176(5) 0.0179(5) 0.0075(4) 0.0002(4) 0.0054(4)
O3 0.0234(5) 0.0271(6) 0.0268(5) -0.0016(4) 0.0095(4) 0.0108(5)
O4 0.0164(5) 0.0193(5) 0.0165(5) 0.0000(4) 0.0004(4) 0.0077(4)
N1 0.0164(5) 0.0143(5) 0.0165(5) 0.0015(4) -0.0029(4) 0.0061(5)
N2 0.0160(5) 0.0143(5) 0.0160(5) 0.0052(4) 0.0050(4) 0.0074(5)
N3 0.0184(6) 0.0148(6) 0.0170(6) 0.0040(4) 0.0043(4) 0.0048(5)
C1 0.0153(6) 0.0136(6) 0.0141(6) 0.0026(5) 0.0022(5) 0.0061(5)
C2 0.0144(6) 0.0189(7) 0.0191(7) 0.0074(5) 0.0055(5) 0.0074(5)
C3 0.0158(6) 0.0197(7) 0.0197(7) 0.0068(5) 0.0051(5) 0.0087(6)
C4 0.0209(7) 0.0202(7) 0.0265(7) 0.0084(6) 0.0084(6) 0.0105(6)
C5 0.0270(8) 0.0285(8) 0.0328(8) 0.0161(6) 0.0086(6) 0.0179(7)
C6 0.0212(7) 0.0339(9) 0.0268(8) 0.0138(6) 0.0022(6) 0.0131(7)
C7 0.0172(7) 0.0235(7) 0.0222(7) 0.0067(6) 0.0017(5) 0.0078(6)
C8 0.0200(7) 0.0183(7) 0.0194(7) 0.0014(5) -0.0004(5) 0.0068(6)
C9 0.0258(8) 0.0275(8) 0.0253(8) -0.0010(6) 0.0050(6) 0.0092(7)
C10 0.0167(6) 0.0129(6) 0.0121(6) 0.0017(5) 0.0008(5) 0.0065(5)
C11 0.0172(6) 0.0136(6) 0.0165(6) 0.0029(5) 0.0037(5) 0.0069(5)
C12 0.0179(6) 0.0144(6) 0.0175(6) 0.0026(5) 0.0054(5) 0.0073(5)
C13 0.0165(7) 0.0190(7) 0.0282(8) 0.0089(6) 0.0051(6) 0.0068(6)
C14 0.0341(8) 0.0239(8) 0.0225(7) 0.0131(6) 0.0006(6) 0.0092(7)
C15 0.0140(6) 0.0110(6) 0.0187(6) 0.0025(5) 0.0016(5) 0.0046(5)
C16 0.0202(7) 0.0181(7) 0.0186(7) 0.0040(5) 0.0028(5) 0.0090(6)
C17 0.0225(7) 0.0190(7) 0.0264(8) -0.0019(6) 0.0042(6) 0.0096(6)
C18 0.0227(7) 0.0163(7) 0.0404(9) -0.0008(6) -0.0005(7) 0.0110(6)
C19 0.0235(7) 0.0197(7) 0.0309(8) 0.0067(6) -0.0054(6) 0.0085(6)
C20 0.0190(7) 0.0162(7) 0.0199(7) 0.0033(5) -0.0009(5) 0.0053(6)
C21 0.0141(6) 0.0154(6) 0.0166(6) 0.0040(5) 0.0038(5) 0.0063(5)
C22 0.0178(6) 0.0146(6) 0.0188(7) 0.0052(5) 0.0048(5) 0.0068(5)
C23 0.0237(7) 0.0196(7) 0.0202(7) -0.0012(5) -0.0031(6) 0.0065(6)
C24 0.0149(6) 0.0228(7) 0.0253(7) 0.0067(6) 0.0052(6) 0.0076(6)
C25 0.0145(6) 0.0147(6) 0.0127(6) 0.0015(5) 0.0010(5) 0.0049(5)
C26 0.0163(6) 0.0158(6) 0.0179(6) 0.0057(5) 0.0041(5) 0.0073(5)
C27 0.0237(7) 0.0172(7) 0.0193(7) 0.0033(5) 0.0038(6) 0.0036(6)
C28 0.0286(8) 0.0234(7) 0.0185(7) 0.0052(6) 0.0083(6) 0.0112(6)
C29 0.0193(7) 0.0255(8) 0.0279(7) 0.0116(6) 0.0101(6) 0.0104(6)
C30 0.0142(6) 0.0193(7) 0.0278(8) 0.0065(6) 0.0026(6) 0.0043(6)
C31 0.0183(7) 0.0174(7) 0.0185(7) 0.0042(5) 0.0018(5) 0.0081(6)

loop_
_atom_type_symbol
_atom_type_description
_atom_type_scat_dispersion_real
_atom_type_scat_dispersion_imag
_atom_type_scat_source
C C 0.0033 0.0016 'International Tables Vol C Tables 4.2.6.8 and 6.1.1.4'
H H 0.0000 0.0000 'International Tables Vol C Tables 4.2.6.8 and 6.1.1.4'
N N 0.0061 0.0033 'International Tables Vol C Tables 4.2.6.8 and 6.1.1.4'
O O 0.0106 0.0060 'International Tables Vol C Tables 4.2.6.8 and 6.1.1.4'
S S 0.1246 0.1234 'International Tables Vol C Tables 4.2.6.8 and 6.1.1.4'

loop_
_geom_angle_atom_site_label_1
_geom_angle_atom_site_label_2
_geom_angle_atom_site_label_3
_geom_angle
_geom_angle_site_symmetry_1
_geom_angle_site_symmetry_3
_geom_angle_publ_flag
C3 S1 C1 92.48(6) . . ?
C12 O2 C14 115.82(10) . . ?
C22 O4 C23 114.56(10) . . ?
C2 N1 C1 116.21(10) . . ?
C2 N1 C8 122.24(11) . . ?
C1 N1 C8 121.54(11) . . ?
C10 N2 C25 114.40(10) . . ?
C10 N2 C15 124.45(11) . . ?
C25 N2 C15 120.70(10) . . ?
C25 N3 C26 124.48(12) . . ?
N1 C1 C10 115.56(10) . . ?
N1 C1 C21 111.21(10) . . ?
C10 C1 C21 102.32(10) . . ?
N1 C1 S1 105.49(8) . . ?
C10 C1 S1 111.82(8) . . ?
C21 C1 S1 110.56(8) . . ?
N1 C2 C7 127.08(12) . . ?
N1 C2 C3 114.15(12) . . ?
C7 C2 C3 118.77(12) . . ?
C4 C3 C2 121.95(13) . . ?
C4 C3 S1 126.85(11) . . ?
C2 C3 S1 111.17(10) . . ?
C3 C4 C5 118.84(13) . . ?
C3 C4 H4 120.6 . . ?
C5 C4 H4 120.6 . . ?
C6 C5 C4 119.77(13) . . ?
C6 C5 H5 120.1 . . ?
C4 C5 H5 120.1 . . ?
C5 C6 C7 121.61(13) . . ?
C5 C6 H6 119.2 . . ?
C7 C6 H6 119.2 . . ?
C6 C7 C2 119.03(13) . . ?
C6 C7 H7 120.5 . . ?
C2 C7 H7 120.5 . . ?
N1 C8 C9 113.79(12) . . ?
N1 C8 H8A 108.8 . . ?
C9 C8 H8A 108.8 . . ?
N1 C8 H8B 108.8 . . ?
C9 C8 H8B 108.8 . . ?
H8A C8 H8B 107.7 . . ?
C8 C9 H9A 109.5 . . ?
C8 C9 H9B 109.5 . . ?
H9A C9 H9B 109.5 . . ?
C8 C9 H9C 109.5 . . ?
H9A C9 H9C 109.5 . . ?
H9B C9 H9C 109.5 . . ?
C11 C10 N2 124.80(12) . . ?
C11 C10 C1 128.25(12) . . ?
N2 C10 C1 106.39(10) . . ?
C10 C11 C12 121.69(12) . . ?
C10 C11 C13 125.22(12) . . ?
C12 C11 C13 113.09(11) . . ?
O1 C12 O2 123.01(12) . . ?
O1 C12 C11 124.45(12) . . ?
O2 C12 C11 112.25(11) . . ?
C11 C13 H13A 109.5 . . ?
C11 C13 H13B 109.5 . . ?
H13A C13 H13B 109.5 . . ?
C11 C13 H13C 109.5 . . ?
H13A C13 H13C 109.5 . . ?
H13B C13 H13C 109.5 . . ?
O2 C14 H14A 109.5 . . ?
O2 C14 H14B 109.5 . . ?
H14A C14 H14B 109.5 . . ?
O2 C14 H14C 109.5 . . ?
H14A C14 H14C 109.5 . . ?
H14B C14 H14C 109.5 . . ?
C16 C15 C20 120.44(12) . . ?
C16 C15 N2 120.13(12) . . ?
C20 C15 N2 119.42(11) . . ?
C15 C16 C17 119.30(13) . . ?
C15 C16 H16 120.3 . . ?
C17 C16 H16 120.3 . . ?
C18 C17 C16 120.57(13) . . ?
C18 C17 H17 119.7 . . ?
C16 C17 H17 119.7 . . ?
C17 C18 C19 119.60(13) . . ?
C17 C18 H18 120.2 . . ?
C19 C18 H18 120.2 . . ?
C20 C19 C18 120.29(13) . . ?
C20 C19 H19 119.9 . . ?
C18 C19 H19 119.9 . . ?
C19 C20 C15 119.75(13) . . ?
C19 C20 H20 120.1 . . ?
C15 C20 H20 120.1 . . ?
C25 C21 C24 115.48(11) . . ?
C25 C21 C22 109.52(10) . . ?
C24 C21 C22 108.82(10) . . ?
C25 C21 C1 101.68(10) . . ?
C24 C21 C1 111.88(10) . . ?
C22 C21 C1 109.19(10) . . ?
O3 C22 O4 124.08(12) . . ?
O3 C22 C21 124.27(12) . . ?
O4 C22 C21 111.64(10) . . ?
O4 C23 H23A 109.5 . . ?
O4 C23 H23B 109.5 . . ?
H23A C23 H23B 109.5 . . ?
O4 C23 H23C 109.5 . . ?
H23A C23 H23C 109.5 . . ?
H23B C23 H23C 109.5 . . ?
C21 C24 H24A 109.5 . . ?
C21 C24 H24B 109.5 . . ?
H24A C24 H24B 109.5 . . ?
C21 C24 H24C 109.5 . . ?
H24A C24 H24C 109.5 . . ?
H24B C24 H24C 109.5 . . ?
N3 C25 N2 119.16(12) . . ?
N3 C25 C21 133.42(12) . . ?
N2 C25 C21 107.25(10) . . ?
C27 C26 C31 119.44(12) . . ?
C27 C26 N3 121.84(12) . . ?
C31 C26 N3 118.32(12) . . ?
C28 C27 C26 120.47(13) . . ?
C28 C27 H27 119.8 . . ?
C26 C27 H27 119.8 . . ?
C27 C28 C29 120.18(13) . . ?
C27 C28 H28 119.9 . . ?
C29 C28 H28 119.9 . . ?
C28 C29 C30 119.50(13) . . ?
C28 C29 H29 120.2 . . ?
C30 C29 H29 120.2 . . ?
C31 C30 C29 120.61(13) . . ?
C31 C30 H30 119.7 . . ?
C29 C30 H30 119.7 . . ?
C30 C31 C26 119.79(12) . . ?
C30 C31 H31 120.1 . . ?
C26 C31 H31 120.1 . . ?

loop_
_geom_bond_atom_site_label_1
_geom_bond_atom_site_label_2
_geom_bond_distance
_geom_bond_site_symmetry_2
_geom_bond_publ_flag
S1 C3 1.7573(14) . ?
S1 C1 1.8432(13) . ?
O1 C12 1.2093(15) . ?
O2 C12 1.3493(16) . ?
O2 C14 1.4475(16) . ?
O3 C22 1.2022(16) . ?
O4 C22 1.3364(15) . ?
O4 C23 1.4614(15) . ?
N1 C2 1.3828(17) . ?
N1 C1 1.4543(16) . ?
N1 C8 1.4614(16) . ?
N2 C10 1.4016(16) . ?
N2 C25 1.4018(16) . ?
N2 C15 1.4378(16) . ?
N3 C25 1.2727(17) . ?
N3 C26 1.4152(16) . ?
C1 C10 1.5417(18) . ?
C1 C21 1.6076(18) . ?
C2 C7 1.3963(19) . ?
C2 C3 1.4066(18) . ?
C3 C4 1.3790(19) . ?
C4 C5 1.398(2) . ?
C4 H4 0.9500 . ?
C5 C6 1.384(2) . ?
C5 H5 0.9500 . ?
C6 C7 1.3947(19) . ?
C6 H6 0.9500 . ?
C7 H7 0.9500 . ?
C8 C9 1.5226(19) . ?
C8 H8A 0.9900 . ?
C8 H8B 0.9900 . ?
C9 H9A 0.9800 . ?
C9 H9B 0.9800 . ?
C9 H9C 0.9800 . ?
C10 C11 1.3551(18) . ?
C11 C12 1.4887(18) . ?
C11 C13 1.5116(18) . ?
C13 H13A 0.9800 . ?
C13 H13B 0.9800 . ?
C13 H13C 0.9800 . ?
C14 H14A 0.9800 . ?
C14 H14B 0.9800 . ?
C14 H14C 0.9800 . ?
C15 C16 1.3853(18) . ?
C15 C20 1.3944(18) . ?
C16 C17 1.3936(19) . ?
C16 H16 0.9500 . ?
C17 C18 1.387(2) . ?
C17 H17 0.9500 . ?
C18 C19 1.391(2) . ?
C18 H18 0.9500 . ?
C19 C20 1.3841(19) . ?
C19 H19 0.9500 . ?
C20 H20 0.9500 . ?
C21 C25 1.5303(17) . ?
C21 C24 1.5311(17) . ?
C21 C22 1.5390(18) . ?
C23 H23A 0.9800 . ?
C23 H23B 0.9800 . ?
C23 H23C 0.9800 . ?
C24 H24A 0.9800 . ?
C24 H24B 0.9800 . ?
C24 H24C 0.9800 . ?
C26 C27 1.3919(18) . ?
C26 C31 1.3937(18) . ?
C27 C28 1.3863(19) . ?
C27 H27 0.9500 . ?
C28 C29 1.387(2) . ?
C28 H28 0.9500 . ?
C29 C30 1.390(2) . ?
C29 H29 0.9500 . ?
C30 C31 1.3894(18) . ?
C30 H30 0.9500 . ?
C31 H31 0.9500 . ?

loop_
_geom_torsion_atom_site_label_1
_geom_torsion_atom_site_label_2
_geom_torsion_atom_site_label_3
_geom_torsion_atom_site_label_4
_geom_torsion
_geom_torsion_site_symmetry_1
_geom_torsion_site_symmetry_2
_geom_torsion_site_symmetry_3
_geom_torsion_site_symmetry_4
_geom_torsion_publ_flag
C2 N1 C1 C10 130.24(12) . . . . ?
C8 N1 C1 C10 -49.16(16) . . . . ?
C2 N1 C1 C21 -113.71(12) . . . . ?
C8 N1 C1 C21 66.89(15) . . . . ?
C2 N1 C1 S1 6.18(13) . . . . ?
C8 N1 C1 S1 -173.21(9) . . . . ?
C3 S1 C1 N1 -6.47(9) . . . . ?
C3 S1 C1 C10 -132.85(9) . . . . ?
C3 S1 C1 C21 113.85(9) . . . . ?
C1 N1 C2 C7 177.72(12) . . . . ?
C8 N1 C2 C7 -2.9(2) . . . . ?
C1 N1 C2 C3 -2.36(16) . . . . ?
C8 N1 C2 C3 177.04(11) . . . . ?
N1 C2 C3 C4 178.57(12) . . . . ?
C7 C2 C3 C4 -1.5(2) . . . . ?
N1 C2 C3 S1 -3.06(15) . . . . ?
C7 C2 C3 S1 176.88(10) . . . . ?
C1 S1 C3 C4 -176.10(13) . . . . ?
C1 S1 C3 C2 5.63(10) . . . . ?
C2 C3 C4 C5 0.7(2) . . . . ?
S1 C3 C4 C5 -177.44(11) . . . . ?
C3 C4 C5 C6 0.6(2) . . . . ?
C4 C5 C6 C7 -1.0(2) . . . . ?
C5 C6 C7 C2 0.2(2) . . . . ?
N1 C2 C7 C6 -179.03(13) . . . . ?
C3 C2 C7 C6 1.0(2) . . . . ?
C2 N1 C8 C9 -74.76(16) . . . . ?
C1 N1 C8 C9 104.60(14) . . . . ?
C25 N2 C10 C11 -163.02(12) . . . . ?
C15 N2 C10 C11 24.62(19) . . . . ?
C25 N2 C10 C1 8.95(14) . . . . ?
C15 N2 C10 C1 -163.41(11) . . . . ?
N1 C1 C10 C11 -90.19(16) . . . . ?
C21 C1 C10 C11 148.82(13) . . . . ?
S1 C1 C10 C11 30.49(16) . . . . ?
N1 C1 C10 N2 98.21(12) . . . . ?
C21 C1 C10 N2 -22.78(12) . . . . ?
S1 C1 C10 N2 -141.11(9) . . . . ?
N2 C10 C11 C12 -165.75(11) . . . . ?
C1 C10 C11 C12 24.1(2) . . . . ?
N2 C10 C11 C13 15.0(2) . . . . ?
C1 C10 C11 C13 -155.19(13) . . . . ?
C14 O2 C12 O1 6.72(18) . . . . ?
C14 O2 C12 C11 -179.24(11) . . . . ?
C10 C11 C12 O1 -150.36(13) . . . . ?
C13 C11 C12 O1 28.99(18) . . . . ?
C10 C11 C12 O2 35.70(17) . . . . ?
C13 C11 C12 O2 -144.94(11) . . . . ?
C10 N2 C15 C16 45.03(17) . . . . ?
C25 N2 C15 C16 -126.87(13) . . . . ?
C10 N2 C15 C20 -133.97(13) . . . . ?
C25 N2 C15 C20 54.13(16) . . . . ?
C20 C15 C16 C17 2.8(2) . . . . ?
N2 C15 C16 C17 -176.21(12) . . . . ?
C15 C16 C17 C18 -1.9(2) . . . . ?
C16 C17 C18 C19 0.1(2) . . . . ?
C17 C18 C19 C20 0.9(2) . . . . ?
C18 C19 C20 C15 0.0(2) . . . . ?
C16 C15 C20 C19 -1.8(2) . . . . ?
N2 C15 C20 C19 177.18(11) . . . . ?
N1 C1 C21 C25 -96.51(11) . . . . ?
C10 C1 C21 C25 27.43(11) . . . . ?
S1 C1 C21 C25 146.65(8) . . . . ?
N1 C1 C21 C24 27.29(14) . . . . ?
C10 C1 C21 C24 151.24(10) . . . . ?
S1 C1 C21 C24 -89.54(11) . . . . ?
N1 C1 C21 C22 147.82(10) . . . . ?
C10 C1 C21 C22 -88.24(11) . . . . ?
S1 C1 C21 C22 30.98(12) . . . . ?
C23 O4 C22 O3 4.02(18) . . . . ?
C23 O4 C22 C21 -175.68(10) . . . . ?
C25 C21 C22 O3 129.04(14) . . . . ?
C24 C21 C22 O3 1.95(18) . . . . ?
C1 C21 C22 O3 -120.42(14) . . . . ?
C25 C21 C22 O4 -51.25(13) . . . . ?
C24 C21 C22 O4 -178.34(10) . . . . ?
C1 C21 C22 O4 59.28(13) . . . . ?
C26 N3 C25 N2 -172.09(11) . . . . ?
C26 N3 C25 C21 13.4(2) . . . . ?
C10 N2 C25 N3 -165.77(11) . . . . ?
C15 N2 C25 N3 6.91(18) . . . . ?
C10 N2 C25 C21 10.09(14) . . . . ?
C15 N2 C25 C21 -177.24(10) . . . . ?
C24 C21 C25 N3 30.3(2) . . . . ?
C22 C21 C25 N3 -92.96(16) . . . . ?
C1 C21 C25 N3 151.62(14) . . . . ?
C24 C21 C25 N2 -144.73(11) . . . . ?
C22 C21 C25 N2 92.03(12) . . . . ?
C1 C21 C25 N2 -23.39(12) . . . . ?
C25 N3 C26 C27 53.07(19) . . . . ?
C25 N3 C26 C31 -134.23(14) . . . . ?
C31 C26 C27 C28 1.4(2) . . . . ?
N3 C26 C27 C28 174.03(13) . . . . ?
C26 C27 C28 C29 -0.8(2) . . . . ?
C27 C28 C29 C30 0.2(2) . . . . ?
C28 C29 C30 C31 -0.1(2) . . . . ?
C29 C30 C31 C26 0.7(2) . . . . ?
C27 C26 C31 C30 -1.3(2) . . . . ?
N3 C26 C31 C30 -174.21(12) . . . . ?
